data_4303700
loop_
_publ_author_name
'Miguel A. Galindo'
'David Amantia'
'Alberto Martinez-Martinez'
'William Clegg'
'Ross W. Harrington'
'Virtudes Moreno Martinez'
'Andrew Houlton'

_publ_section_title
;
Reactions of Pd(II) with Chelate-Tethered 2,6-Diaminopurine Derivatives:
N3-Coordination and Reaction of the Purine System
;
_journal_name_full 'Inorganic Chemistry'
_journal_page_first 11085
_journal_page_last 11091
_journal_paper_doi 10.1021/ic901475y
_journal_volume 48
_journal_year 2009
_chemical_formula_moiety 'C9 H16 Cl N8 Pd +,Cl -,2 H2 O'
_chemical_formula_sum 'C9 H20 Cl2 N8 O2 Pd'
_chemical_formula_weight 449.63
_chemical_name_systematic
;
 ?
;
_space_group_IT_number 2
_symmetry_cell_setting triclinic
_symmetry_space_group_name_Hall '-P 1'
_symmetry_space_group_name_H-M 'P -1'
_atom_sites_solution_hydrogens mixed
_atom_sites_solution_primary direct
_atom_sites_solution_secondary difmap
_audit_creation_method SHELXL-97
_cell_angle_alpha 80.68(3)
_cell_angle_beta 88.08(3)
_cell_angle_gamma 74.29(3)
_cell_formula_units_Z 2
_cell_length_a 6.3530(13)
_cell_length_b 7.3710(15)
_cell_length_c 17.628(3)
_cell_measurement_reflns_used 15815
_cell_measurement_temperature 120(2)
_cell_measurement_theta_max 27.48
_cell_measurement_theta_min 2.91
_cell_volume 784.1(3)
_computing_cell_refinement 'HKL DENZO'
_computing_data_collection 'Nonius COLLECT'
_computing_data_reduction 'HKL DENZO and SCALEPACK'
_computing_molecular_graphics 'Bruker SHELXTL'
_computing_publication_material 'Bruker SHELXTL and local programs'
_computing_structure_refinement 'Bruker SHELXTL'
_computing_structure_solution 'Bruker SHELXTL'
_diffrn_ambient_temperature 120(2)
_diffrn_measured_fraction_theta_full 0.997
_diffrn_measured_fraction_theta_max 0.993
_diffrn_measurement_device_type 'Bruker-Nonius KappaCCD diffractometer'
_diffrn_measurement_method '\f and \w scans'
_diffrn_radiation_monochromator graphite
_diffrn_radiation_source 'Bruker-Nonius rotating anode'
_diffrn_radiation_type MoK\a
_diffrn_radiation_wavelength 0.71073
_diffrn_reflns_av_R_equivalents 0.0743
_diffrn_reflns_av_sigmaI/netI 0.0411
_diffrn_reflns_limit_h_max 7
_diffrn_reflns_limit_h_min -8
_diffrn_reflns_limit_k_max 9
_diffrn_reflns_limit_k_min -9
_diffrn_reflns_limit_l_max 22
_diffrn_reflns_limit_l_min -22
_diffrn_reflns_number 17631
_diffrn_reflns_theta_full 26.00
_diffrn_reflns_theta_max 27.49
_diffrn_reflns_theta_min 2.96
_exptl_absorpt_coefficient_mu 1.544
_exptl_absorpt_correction_T_max 0.970
_exptl_absorpt_correction_T_min 0.790
_exptl_absorpt_correction_type multi-scan
_exptl_absorpt_process_details SCALEPACK
_exptl_crystal_colour yellow
_exptl_crystal_density_diffrn 1.904
_exptl_crystal_density_method 'not measured'
_exptl_crystal_description plate
_exptl_crystal_F_000 452
_exptl_crystal_size_max 0.16
_exptl_crystal_size_mid 0.14
_exptl_crystal_size_min 0.02
_refine_diff_density_max 0.525
_refine_diff_density_min -0.973
_refine_diff_density_rms 0.125
_refine_ls_extinction_coef 0.0072(9)
_refine_ls_extinction_expression Fc^*^=kFc[1+0.001xFc^2^\l^3^/sin(2\q)]^-1/4^
_refine_ls_extinction_method SHELXL
_refine_ls_goodness_of_fit_ref 1.053
_refine_ls_hydrogen_treatment mixed
_refine_ls_matrix_type full
_refine_ls_number_parameters 237
_refine_ls_number_reflns 3585
_refine_ls_number_restraints 11
_refine_ls_restrained_S_all 1.053
_refine_ls_R_factor_all 0.0302
_refine_ls_R_factor_gt 0.0278
_refine_ls_shift/su_max 0.002
_refine_ls_shift/su_mean 0.000
_refine_ls_structure_factor_coef Fsqd
_refine_ls_weighting_details 'calc w=1/[\s^2^(Fo^2^)+(0.0200P)^2^+1.4879P] where P=(Fo^2^+2Fc^2^)/3'
_refine_ls_weighting_scheme calc
_refine_ls_wR_factor_gt 0.0630
_refine_ls_wR_factor_ref 0.0648
_reflns_number_gt 3356
_reflns_number_total 3585
_reflns_threshold_expression I>2\s(I)
_cod_data_source_file ic901475y_si_001_3.cif
_cod_data_source_block ah98_compound3
_cod_database_code 4303700

loop_
_symmetry_equiv_pos_as_xyz
'x, y, z'
'-x, -y, -z'

loop_
_atom_site_label
_atom_site_type_symbol
_atom_site_fract_x
_atom_site_fract_y
_atom_site_fract_z
_atom_site_U_iso_or_equiv
_atom_site_adp_type
_atom_site_occupancy
_atom_site_symmetry_multiplicity
_atom_site_calc_flag
_atom_site_refinement_flags
_atom_site_disorder_assembly
_atom_site_disorder_group
Pd Pd 0.10695(3) 0.73528(2) 0.743485(9) 0.00915(8) Uani 1 1 d . . .
Cl1 Cl 0.03043(10) 0.98354(8) 0.81368(3) 0.01289(13) Uani 1 1 d . . .
Cl2 Cl 0.87722(10) 0.30847(9) 0.60258(4) 0.01721(14) Uani 1 1 d . . .
N1 N -0.3000(3) 0.5303(3) 0.91630(11) 0.0120(4) Uani 1 1 d . . .
N2 N -0.2420(4) 0.3024(3) 1.02528(12) 0.0158(4) Uani 1 1 d D . .
H2A H -0.377(3) 0.347(4) 1.0413(17) 0.019 Uiso 1 1 d D . .
H2B H -0.151(4) 0.206(4) 1.0538(16) 0.019 Uiso 1 1 d D . .
N5 N -0.0160(3) 0.5657(3) 0.82584(11) 0.0103(4) Uani 1 1 d . . .
N6 N -0.3705(4) 0.7594(3) 0.80907(12) 0.0146(4) Uani 1 1 d D . .
H6A H -0.497(4) 0.806(4) 0.8280(17) 0.018 Uiso 1 1 d D . .
H6B H -0.326(5) 0.816(4) 0.7687(13) 0.018 Uiso 1 1 d D . .
N7 N 0.2267(4) 0.1637(3) 0.96852(12) 0.0149(4) Uani 1 1 d . . .
N9 N 0.3267(3) 0.3161(3) 0.85753(12) 0.0126(4) Uani 1 1 d . . .
N12 N 0.2037(3) 0.5238(3) 0.67616(12) 0.0121(4) Uani 1 1 d D . .
H12 H 0.085(4) 0.517(4) 0.6530(16) 0.015 Uiso 1 1 d D . .
N15 N 0.2224(3) 0.8984(3) 0.65739(12) 0.0120(4) Uani 1 1 d D . .
H15A H 0.350(3) 0.914(4) 0.6663(17) 0.014 Uiso 1 1 d D . .
H15B H 0.131(4) 1.012(3) 0.6507(17) 0.014 Uiso 1 1 d D . .
O1 O 0.6704(3) 0.9478(3) 0.64141(11) 0.0188(4) Uani 1 1 d D . .
H1A H 0.715(6) 1.048(4) 0.627(2) 0.043(11) Uiso 1 1 d D . .
H1B H 0.695(7) 0.886(5) 0.6030(17) 0.045(12) Uiso 1 1 d D . .
O2 O 0.7468(4) 0.7350(3) 0.52095(12) 0.0232(4) Uani 1 1 d D . .
H2D H 0.846(5) 0.743(5) 0.4869(17) 0.036(10) Uiso 1 1 d D . .
H2C H 0.767(7) 0.614(3) 0.541(2) 0.049(12) Uiso 1 1 d D . .
C2 C -0.1638(4) 0.3808(3) 0.96104(13) 0.0116(5) Uani 1 1 d . . .
C3 C 0.0536(4) 0.3139(3) 0.93735(14) 0.0129(5) Uani 1 1 d . . .
C4 C 0.1150(4) 0.4093(3) 0.86995(13) 0.0108(4) Uani 1 1 d . . .
C6 C -0.2233(4) 0.6155(3) 0.85253(13) 0.0107(4) Uani 1 1 d . . .
C8 C 0.3846(4) 0.1696(4) 0.91932(14) 0.0146(5) Uani 1 1 d . . .
H8 H 0.5256 0.0817 0.9254 0.018 Uiso 1 1 calc R . .
C10 C 0.4526(4) 0.3372(4) 0.78684(14) 0.0147(5) Uani 1 1 d . . .
H10A H 0.5903 0.2333 0.7910 0.018 Uiso 1 1 calc R . .
H10B H 0.4911 0.4602 0.7806 0.018 Uiso 1 1 calc R . .
C11 C 0.3229(4) 0.3308(4) 0.71643(14) 0.0152(5) Uani 1 1 d . . .
H11A H 0.4244 0.2633 0.6799 0.018 Uiso 1 1 calc R . .
H11B H 0.2160 0.2565 0.7326 0.018 Uiso 1 1 calc R . .
C13 C 0.3392(4) 0.5958(4) 0.61290(14) 0.0146(5) Uani 1 1 d . . .
H13A H 0.3442 0.5263 0.5690 0.017 Uiso 1 1 calc R . .
H13B H 0.4907 0.5735 0.6316 0.017 Uiso 1 1 calc R . .
C14 C 0.2395(4) 0.8064(4) 0.58736(13) 0.0144(5) Uani 1 1 d . . .
H14A H 0.3333 0.8590 0.5488 0.017 Uiso 1 1 calc R . .
H14B H 0.0931 0.8290 0.5642 0.017 Uiso 1 1 calc R . .

loop_
_atom_site_aniso_label
_atom_site_aniso_U_11
_atom_site_aniso_U_22
_atom_site_aniso_U_33
_atom_site_aniso_U_23
_atom_site_aniso_U_13
_atom_site_aniso_U_12
Pd 0.00931(11) 0.00900(11) 0.00918(11) -0.00105(7) 0.00154(7) -0.00291(7)
Cl1 0.0179(3) 0.0103(3) 0.0110(3) -0.0026(2) 0.0012(2) -0.0045(2)
Cl2 0.0150(3) 0.0153(3) 0.0201(3) -0.0007(2) 0.0009(2) -0.0033(2)
N1 0.0130(10) 0.0138(10) 0.0097(9) -0.0017(8) 0.0023(7) -0.0049(8)
N2 0.0165(11) 0.0144(11) 0.0138(10) 0.0026(8) 0.0013(8) -0.0026(9)
N5 0.0105(10) 0.0089(9) 0.0109(9) 0.0000(7) 0.0009(7) -0.0024(8)
N6 0.0102(10) 0.0164(11) 0.0140(10) 0.0024(8) 0.0029(8) -0.0013(9)
N7 0.0186(11) 0.0115(10) 0.0140(10) -0.0008(8) -0.0027(8) -0.0032(9)
N9 0.0114(10) 0.0112(10) 0.0140(10) 0.0000(8) -0.0011(8) -0.0021(8)
N12 0.0115(10) 0.0134(10) 0.0118(9) -0.0039(8) 0.0029(8) -0.0031(8)
N15 0.0101(10) 0.0123(10) 0.0133(10) -0.0011(8) 0.0019(8) -0.0034(8)
O1 0.0165(9) 0.0208(10) 0.0204(9) -0.0037(8) 0.0033(7) -0.0076(8)
O2 0.0267(11) 0.0190(10) 0.0251(10) -0.0054(8) 0.0098(8) -0.0085(9)
C2 0.0142(12) 0.0115(11) 0.0112(11) -0.0022(9) -0.0013(9) -0.0062(9)
C3 0.0151(12) 0.0113(11) 0.0117(11) 0.0004(9) -0.0024(9) -0.0033(10)
C4 0.0119(11) 0.0090(11) 0.0123(11) -0.0019(9) -0.0011(9) -0.0037(9)
C6 0.0118(11) 0.0106(11) 0.0113(10) -0.0027(9) -0.0004(8) -0.0052(9)
C8 0.0142(12) 0.0107(11) 0.0175(12) -0.0018(9) -0.0038(9) -0.0007(10)
C10 0.0112(12) 0.0133(12) 0.0181(12) -0.0021(9) 0.0035(9) -0.0015(10)
C11 0.0180(12) 0.0117(11) 0.0165(12) -0.0047(9) 0.0055(10) -0.0043(10)
C13 0.0136(12) 0.0171(12) 0.0128(11) -0.0041(9) 0.0061(9) -0.0036(10)
C14 0.0151(12) 0.0178(13) 0.0099(11) -0.0016(9) 0.0011(9) -0.0043(10)

loop_
_atom_type_symbol
_atom_type_description
_atom_type_scat_dispersion_real
_atom_type_scat_dispersion_imag
_atom_type_scat_source
C C 0.0033 0.0016 'International Tables Vol C Tables 4.2.6.8 and 6.1.1.4'
H H 0.0000 0.0000 'International Tables Vol C Tables 4.2.6.8 and 6.1.1.4'
Cl Cl 0.1484 0.1585 'International Tables Vol C Tables 4.2.6.8 and 6.1.1.4'
N N 0.0061 0.0033 'International Tables Vol C Tables 4.2.6.8 and 6.1.1.4'
Pd Pd -0.9988 1.0072 'International Tables Vol C Tables 4.2.6.8 and 6.1.1.4'
O O 0.0106 0.0060 'International Tables Vol C Tables 4.2.6.8 and 6.1.1.4'

loop_
_geom_angle_atom_site_label_1
_geom_angle_atom_site_label_2
_geom_angle_atom_site_label_3
_geom_angle
_geom_angle_site_symmetry_1
_geom_angle_site_symmetry_3
_geom_angle_publ_flag
Cl1 Pd N5 92.57(6) . . ?
Cl1 Pd N12 173.83(6) . . ?
Cl1 Pd N15 89.79(6) . . ?
N5 Pd N12 92.69(8) . . ?
N5 Pd N15 177.01(8) . . ?
N12 Pd N15 85.05(9) . . ?
C2 N1 C6 119.5(2) . . ?
H2A N2 H2B 120(3) . . ?
H2A N2 C2 123(2) . . ?
H2B N2 C2 117(2) . . ?
Pd N5 C4 122.06(16) . . ?
Pd N5 C6 123.74(16) . . ?
C4 N5 C6 113.0(2) . . ?
H6A N6 H6B 121(3) . . ?
H6A N6 C6 119(2) . . ?
H6B N6 C6 118(2) . . ?
C3 N7 C8 103.9(2) . . ?
C4 N9 C8 105.3(2) . . ?
C4 N9 C10 127.6(2) . . ?
C8 N9 C10 125.8(2) . . ?
Pd N12 H12 107(2) . . ?
Pd N12 C11 116.31(15) . . ?
Pd N12 C13 106.35(15) . . ?
H12 N12 C11 110(2) . . ?
H12 N12 C13 105(2) . . ?
C11 N12 C13 111.10(19) . . ?
Pd N15 H15A 115(2) . . ?
Pd N15 H15B 108(2) . . ?
Pd N15 C14 107.96(15) . . ?
H15A N15 H15B 106(3) . . ?
H15A N15 C14 108(2) . . ?
H15B N15 C14 112(2) . . ?
H1A O1 H1B 105(4) . . ?
H2D O2 H2C 108(4) . . ?
N1 C2 N2 118.4(2) . . ?
N1 C2 C3 118.8(2) . . ?
N2 C2 C3 122.8(2) . . ?
N7 C3 C2 132.3(2) . . ?
N7 C3 C4 110.5(2) . . ?
C2 C3 C4 117.1(2) . . ?
N5 C4 N9 128.2(2) . . ?
N5 C4 C3 125.2(2) . . ?
N9 C4 C3 106.6(2) . . ?
N1 C6 N5 126.3(2) . . ?
N1 C6 N6 116.3(2) . . ?
N5 C6 N6 117.3(2) . . ?
N7 C8 N9 113.6(2) . . ?
N7 C8 H8 123.2 . . ?
N9 C8 H8 123.2 . . ?
N9 C10 H10A 109.4 . . ?
N9 C10 H10B 109.4 . . ?
N9 C10 C11 111.3(2) . . ?
H10A C10 H10B 108.0 . . ?
H10A C10 C11 109.4 . . ?
H10B C10 C11 109.4 . . ?
N12 C11 C10 113.3(2) . . ?
N12 C11 H11A 108.9 . . ?
N12 C11 H11B 108.9 . . ?
C10 C11 H11A 108.9 . . ?
C10 C11 H11B 108.9 . . ?
H11A C11 H11B 107.7 . . ?
N12 C13 H13A 109.9 . . ?
N12 C13 H13B 109.9 . . ?
N12 C13 C14 109.1(2) . . ?
H13A C13 H13B 108.3 . . ?
H13A C13 C14 109.9 . . ?
H13B C13 C14 109.9 . . ?
N15 C14 C13 106.56(19) . . ?
N15 C14 H14A 110.4 . . ?
N15 C14 H14B 110.4 . . ?
C13 C14 H14A 110.4 . . ?
C13 C14 H14B 110.4 . . ?
H14A C14 H14B 108.6 . . ?

loop_
_geom_bond_atom_site_label_1
_geom_bond_atom_site_label_2
_geom_bond_distance
_geom_bond_site_symmetry_2
_geom_bond_publ_flag
Pd Cl1 2.3081(9) . ?
Pd N5 2.036(2) . ?
Pd N12 2.061(2) . ?
Pd N15 2.024(2) . ?
N1 C2 1.354(3) . ?
N1 C6 1.340(3) . ?
N2 H2A 0.887(18) . ?
N2 H2B 0.880(18) . ?
N2 C2 1.330(3) . ?
N5 C4 1.364(3) . ?
N5 C6 1.358(3) . ?
N6 H6A 0.864(18) . ?
N6 H6B 0.846(18) . ?
N6 C6 1.355(3) . ?
N7 C3 1.386(3) . ?
N7 C8 1.309(3) . ?
N9 C4 1.363(3) . ?
N9 C8 1.385(3) . ?
N9 C10 1.468(3) . ?
N12 H12 0.884(18) . ?
N12 C11 1.492(3) . ?
N12 C13 1.503(3) . ?
N15 H15A 0.869(18) . ?
N15 H15B 0.873(17) . ?
N15 C14 1.489(3) . ?
O1 H1A 0.860(19) . ?
O1 H1B 0.864(19) . ?
O2 H2D 0.860(19) . ?
O2 H2C 0.879(19) . ?
C2 C3 1.409(4) . ?
C3 C4 1.380(3) . ?
C8 H8 0.950 . ?
C10 H10A 0.990 . ?
C10 H10B 0.990 . ?
C10 C11 1.527(4) . ?
C11 H11A 0.990 . ?
C11 H11B 0.990 . ?
C13 H13A 0.990 . ?
C13 H13B 0.990 . ?
C13 C14 1.508(4) . ?
C14 H14A 0.990 . ?
C14 H14B 0.990 . ?

loop_
_geom_hbond_atom_site_label_D
_geom_hbond_atom_site_label_H
_geom_hbond_atom_site_label_A
_geom_hbond_distance_DH
_geom_hbond_distance_HA
_geom_hbond_distance_DA
_geom_hbond_angle_DHA
_geom_hbond_site_symmetry_A
N2 H2A N1 0.887(18) 2.166(18) 3.052(3) 176(3) 2_467
N2 H2B Cl1 0.880(18) 2.54(2) 3.330(3) 149(3) 2_567
N6 H6A Cl1 0.864(18) 2.93(2) 3.720(2) 152(3) 1_455
N6 H6B O1 0.846(18) 2.29(2) 3.089(3) 157(3) 1_455
N12 H12 Cl2 0.884(18) 2.55(2) 3.336(2) 148(3) 1_455
N15 H15A O1 0.869(18) 2.14(2) 2.964(3) 158(3) .
N15 H15B Cl2 0.873(17) 2.382(19) 3.238(3) 167(3) 1_465
O1 H1A Cl2 0.860(19) 2.39(2) 3.241(2) 171(4) 1_565
O1 H1B O2 0.864(19) 1.929(19) 2.793(3) 177(4) .
O2 H2D Cl2 0.860(19) 2.32(2) 3.164(2) 167(3) 2_766
O2 H2C Cl2 0.879(19) 2.27(2) 3.138(2) 169(4) .

loop_
_geom_torsion_atom_site_label_1
_geom_torsion_atom_site_label_2
_geom_torsion_atom_site_label_3
_geom_torsion_atom_site_label_4
_geom_torsion
_geom_torsion_site_symmetry_1
_geom_torsion_site_symmetry_2
_geom_torsion_site_symmetry_3
_geom_torsion_site_symmetry_4
_geom_torsion_publ_flag
Cl1 Pd N5 C4 -109.55(18) . . . . ?
Cl1 Pd N5 C6 56.88(18) . . . . ?
N12 Pd N5 C4 67.23(19) . . . . ?
N12 Pd N5 C6 -126.34(19) . . . . ?
N5 Pd N12 C11 -46.71(18) . . . . ?
N5 Pd N12 C13 -171.01(16) . . . . ?
N15 Pd N12 C11 135.27(18) . . . . ?
N15 Pd N12 C13 10.97(16) . . . . ?
Cl1 Pd N15 C14 -165.04(15) . . . . ?
N12 Pd N15 C14 18.36(16) . . . . ?
C6 N1 C2 N2 177.9(2) . . . . ?
C6 N1 C2 C3 -2.6(3) . . . . ?
C8 N7 C3 C2 178.0(3) . . . . ?
C8 N7 C3 C4 -1.1(3) . . . . ?
N1 C2 C3 N7 -177.7(2) . . . . ?
N1 C2 C3 C4 1.3(3) . . . . ?
N2 C2 C3 N7 1.7(4) . . . . ?
N2 C2 C3 C4 -179.3(2) . . . . ?
C8 N9 C4 N5 179.2(2) . . . . ?
C8 N9 C4 C3 -1.0(3) . . . . ?
C10 N9 C4 N5 -12.9(4) . . . . ?
C10 N9 C4 C3 166.9(2) . . . . ?
Pd N5 C4 N9 -15.9(3) . . . . ?
Pd N5 C4 C3 164.29(19) . . . . ?
C6 N5 C4 N9 176.3(2) . . . . ?
C6 N5 C4 C3 -3.5(3) . . . . ?
N7 C3 C4 N5 -178.8(2) . . . . ?
N7 C3 C4 N9 1.3(3) . . . . ?
C2 C3 C4 N5 1.9(4) . . . . ?
C2 C3 C4 N9 -177.9(2) . . . . ?
C2 N1 C6 N5 0.9(4) . . . . ?
C2 N1 C6 N6 177.7(2) . . . . ?
Pd N5 C6 N1 -165.46(18) . . . . ?
Pd N5 C6 N6 17.8(3) . . . . ?
C4 N5 C6 N1 2.1(3) . . . . ?
C4 N5 C6 N6 -174.7(2) . . . . ?
C3 N7 C8 N9 0.4(3) . . . . ?
C4 N9 C8 N7 0.4(3) . . . . ?
C10 N9 C8 N7 -167.8(2) . . . . ?
C4 N9 C10 C11 -47.4(3) . . . . ?
C8 N9 C10 C11 118.2(3) . . . . ?
Pd N12 C11 C10 -29.2(3) . . . . ?
C13 N12 C11 C10 92.6(2) . . . . ?
N9 C10 C11 N12 95.2(2) . . . . ?
Pd N12 C13 C14 -38.5(2) . . . . ?
C11 N12 C13 C14 -166.0(2) . . . . ?
Pd N15 C14 C13 -43.9(2) . . . . ?
N12 C13 C14 N15 55.3(3) . . . . ?
